data_7711535
loop_
_publ_author_name
'Maser, Leon'
'Vogt, Matthias'
'Langer, Robert'

_publ_section_title
;
 Cationic ligands between \s-donation and hydrogen-bridge-bond-
 stabilisation of ancillary ligands in coinage metal complexes with
 protonated carbodiphosphoranes
;
_journal_name_full 'Dalton Transactions'
_journal_paper_doi 10.1039/D2DT02338E
_journal_year 2022
_chemical_formula_moiety 'C51 H45 Ag Cl P4, C H2 Cl2, C2 H3 O2, C H4 O'
_chemical_formula_sum 'C55 H54 Ag Cl3 O3 P4'
_chemical_formula_weight 1101.08
_space_group_crystal_system monoclinic
_space_group_IT_number 4
_space_group_name_Hall 'P 2yb'
_space_group_name_H-M_alt 'P 1 21 1'
_atom_sites_solution_hydrogens mixed
_audit_creation_method SHELXL-2014/7
_audit_update_record
;
2022-10-17 deposited with the CCDC.	2022-10-24 downloaded from the CCDC.
;
_cell_angle_alpha 90
_cell_angle_beta 114.91(3)
_cell_angle_gamma 90
_cell_formula_units_Z 2
_cell_length_a 11.571(2)
_cell_length_b 18.782(4)
_cell_length_c 13.122(3)
_cell_measurement_reflns_used 519
_cell_measurement_temperature 100(2)
_cell_measurement_theta_max 24.55
_cell_measurement_theta_min 1.98
_cell_volume 2586.5(11)
_computing_structure_refinement 'SHELXL-2014/7 (Sheldrick, 2014)'
_diffrn_ambient_temperature 100(2)
_diffrn_measured_fraction_theta_full 1.000
_diffrn_measured_fraction_theta_max 0.996
_diffrn_measurement_device_type 'Stoe IPDS2T'
_diffrn_measurement_method \w-scans
_diffrn_radiation_type MoK\a
_diffrn_radiation_wavelength 0.71073
_diffrn_reflns_av_R_equivalents 0.0877
_diffrn_reflns_av_unetI/netI 0.0716
_diffrn_reflns_Laue_measured_fraction_full 1.000
_diffrn_reflns_Laue_measured_fraction_max 0.996
_diffrn_reflns_limit_h_max 14
_diffrn_reflns_limit_h_min -14
_diffrn_reflns_limit_k_max 23
_diffrn_reflns_limit_k_min -23
_diffrn_reflns_limit_l_max 16
_diffrn_reflns_limit_l_min -16
_diffrn_reflns_number 36829
_diffrn_reflns_point_group_measured_fraction_full 1.000
_diffrn_reflns_point_group_measured_fraction_max 0.994
_diffrn_reflns_theta_full 25.242
_diffrn_reflns_theta_max 26.716
_diffrn_reflns_theta_min 1.711
_exptl_absorpt_coefficient_mu 0.711
_exptl_absorpt_correction_type none
_exptl_crystal_colour 'clear colourless'
_exptl_crystal_density_diffrn 1.414
_exptl_crystal_description block
_exptl_crystal_F_000 1132
_exptl_crystal_size_max 0.340
_exptl_crystal_size_mid 0.320
_exptl_crystal_size_min 0.260
_refine_diff_density_max 1.083
_refine_diff_density_min -0.681
_refine_diff_density_rms 0.070
_refine_ls_abs_structure_details
;
 Flack x determined using 3845 quotients [(I+)-(I-)]/[(I+)+(I-)]
 (Parsons, Flack and Wagner, Acta Cryst. B69 (2013) 249-259).
;
_refine_ls_abs_structure_Flack -0.036(12)
_refine_ls_extinction_method none
_refine_ls_goodness_of_fit_ref 0.923
_refine_ls_hydrogen_treatment mixed
_refine_ls_matrix_type full
_refine_ls_number_parameters 599
_refine_ls_number_reflns 10914
_refine_ls_number_restraints 1
_refine_ls_restrained_S_all 0.923
_refine_ls_R_factor_all 0.0430
_refine_ls_R_factor_gt 0.0354
_refine_ls_shift/su_max 0.000
_refine_ls_shift/su_mean 0.000
_refine_ls_structure_factor_coef Fsqd
_refine_ls_weighting_details 'w=1/[\s^2^(Fo^2^)+(0.0350P)^2^] where P=(Fo^2^+2Fc^2^)/3'
_refine_ls_weighting_scheme calc
_refine_ls_wR_factor_gt 0.0732
_refine_ls_wR_factor_ref 0.0748
_reflns_Friedel_coverage 0.936
_reflns_Friedel_fraction_full 1.000
_reflns_Friedel_fraction_max 0.993
_reflns_number_gt 9198
_reflns_number_total 10914
_reflns_threshold_expression 'I > 2\s(I)'
_cod_data_source_file d2dt02338e2.cif
_cod_data_source_block p21_CCDC1
_cod_original_cell_volume 2586.4(11)
_cod_original_sg_symbol_H-M 'P 21'
_cod_database_code 7711535
_shelx_shelxl_version_number 2014/7
_shelx_space_group_comment
;
The symmetry employed for this shelxl refinement is uniquely defined
by the following loop, which should always be used as a source of
symmetry information in preference to the above space-group names.
They are only intended as comments.
;
_shelx_estimated_absorpt_t_min 0.794
_shelx_estimated_absorpt_t_max 0.837

loop_
_space_group_symop_operation_xyz
'x, y, z'
'-x, y+1/2, -z'

loop_
_atom_site_label
_atom_site_type_symbol
_atom_site_fract_x
_atom_site_fract_y
_atom_site_fract_z
_atom_site_U_iso_or_equiv
_atom_site_adp_type
_atom_site_occupancy
_atom_site_site_symmetry_order
_atom_site_calc_flag
_atom_site_refinement_flags_posn
_atom_site_refinement_flags_adp
_atom_site_refinement_flags_occupancy
_atom_site_disorder_assembly
_atom_site_disorder_group
Ag01 Ag 0.20948(3) 0.51508(2) 0.49312(3) 0.03215(9) Uani 1 1 d . . . . .
P002 P 0.51536(12) 0.57416(6) 0.64574(10) 0.0272(3) Uani 1 1 d . . . . .
P003 P 0.30228(10) 0.51737(9) 0.69894(9) 0.0298(2) Uani 1 1 d . . . . .
P004 P 0.46960(12) 0.48568(6) 0.43218(10) 0.0273(2) Uani 1 1 d . . . . .
P05 P 0.25020(12) 0.39851(6) 0.43135(10) 0.0294(3) Uani 1 1 d . . . . .
Cl06 Cl 0.07283(13) 0.60852(6) 0.37177(11) 0.0405(3) Uani 1 1 d . . . . .
Cl07 Cl 0.6682(2) 0.61820(11) 1.1049(2) 0.0783(6) Uani 1 1 d . . . . .
Cl08 Cl 0.8797(2) 0.64456(9) 1.04620(17) 0.0812(6) Uani 1 1 d . . . . .
O2 O 0.6032(3) 0.37051(18) 0.7167(3) 0.0397(8) Uani 1 1 d . . . . .
O00A O 0.6696(4) 0.4462(2) 0.9887(3) 0.0539(10) Uani 1 1 d . . . . .
H00E H 0.6816 0.4124 0.9523 0.081 Uiso 1 1 calc R U . . .
C00B C 0.4747(4) 0.5165(3) 0.7359(3) 0.0309(8) Uani 1 1 d . . . . .
H00A H 0.5217 0.5321 0.8149 0.037 Uiso 1 1 calc R U . . .
H00B H 0.5016 0.4673 0.7298 0.037 Uiso 1 1 calc R U . . .
O1 O 0.7094(5) 0.3322(2) 0.8910(3) 0.0657(12) Uani 1 1 d . . . . .
C00D C 0.6868(5) 0.5737(2) 0.7037(4) 0.0293(10) Uani 1 1 d . . . . .
C00E C 0.3763(4) 0.5009(2) 0.2843(3) 0.0275(11) Uani 1 1 d . . . . .
C00F C 0.2824(5) 0.5526(3) 0.2428(4) 0.0349(11) Uani 1 1 d . . . . .
H00F H 0.2687 0.5843 0.2931 0.042 Uiso 1 1 calc R U . . .
C00G C 0.3295(6) 0.7659(3) 0.5973(5) 0.0393(13) Uani 1 1 d . . . . .
H00G H 0.2619 0.7903 0.5391 0.047 Uiso 1 1 calc R U . . .
C00H C 0.2464(6) 0.7089(3) 0.8946(6) 0.0473(17) Uani 1 1 d . . . . .
H00H H 0.2349 0.7487 0.9340 0.057 Uiso 1 1 calc R U . . .
C00I C 0.2791(6) 0.4399(3) 0.7715(4) 0.0315(12) Uani 1 1 d . . . . .
C00J C 0.6333(4) 0.4746(2) 0.4536(4) 0.0285(10) Uani 1 1 d . . . . .
C00K C 0.3301(6) 0.6556(3) 0.9523(5) 0.0470(14) Uani 1 1 d . . . . .
H00K H 0.3755 0.6584 1.0316 0.056 Uiso 1 1 calc R U . . .
C00L C 0.7440(5) 0.6184(3) 0.6526(4) 0.0364(11) Uani 1 1 d . . . . .
H00L H 0.6925 0.6462 0.5893 0.044 Uiso 1 1 calc R U . . .
C00M C 0.1680(5) 0.3705(3) 0.2853(4) 0.0337(11) Uani 1 1 d . . . . .
C00N C 0.9503(5) 0.5815(3) 0.7859(4) 0.0362(11) Uani 1 1 d . . . . .
H00N H 1.0405 0.5856 0.8165 0.043 Uiso 1 1 calc R U . . .
C00O C 0.8752(5) 0.6219(3) 0.6944(4) 0.0396(12) Uani 1 1 d . . . . .
H00O H 0.9137 0.6523 0.6598 0.047 Uiso 1 1 calc R U . . .
C00P C 0.3485(6) 0.5971(3) 0.8940(5) 0.0399(12) Uani 1 1 d . . . . .
H00P H 0.4061 0.5604 0.9340 0.048 Uiso 1 1 calc R U . . .
C00Q C 0.3897(5) 0.7968(3) 0.7008(5) 0.0409(12) Uani 1 1 d . . . . .
H00Q H 0.3624 0.8422 0.7139 0.049 Uiso 1 1 calc R U . . .
C00R C 0.4212(5) 0.4000(2) 0.4634(4) 0.0300(10) Uani 1 1 d . . . . .
H00C H 0.4714 0.3889 0.5439 0.036 Uiso 1 1 calc R U . . .
H00D H 0.4395 0.3628 0.4187 0.036 Uiso 1 1 calc R U . . .
C00S C 0.1966(5) 0.6465(3) 0.7198(5) 0.0385(12) Uani 1 1 d . . . . .
H00S H 0.1502 0.6438 0.6406 0.046 Uiso 1 1 calc R U . . .
C00T C 0.1635(5) 0.4339(3) 0.7792(4) 0.0362(11) Uani 1 1 d . . . . .
H00T H 0.1023 0.4710 0.7507 0.043 Uiso 1 1 calc R U . . .
C00U C 0.8092(5) 0.5066(3) 0.4100(4) 0.0434(12) Uani 1 1 d . . . . .
H00U H 0.8420 0.5326 0.3659 0.052 Uiso 1 1 calc R U . . .
C00V C 0.7623(5) 0.5315(2) 0.7934(4) 0.0354(12) Uani 1 1 d . . . . .
H00V H 0.7240 0.5005 0.8276 0.042 Uiso 1 1 calc R U . . .
C00W C 0.2281(4) 0.5113(4) 0.0555(4) 0.0385(10) Uani 1 1 d . . . . .
H00W H 0.1771 0.5152 -0.0230 0.046 Uiso 1 1 calc R U . . .
C00X C 0.3670(5) 0.6984(2) 0.5764(4) 0.0347(11) Uani 1 1 d . . . . .
H00X H 0.3243 0.6766 0.5049 0.042 Uiso 1 1 calc R U . . .
C00Y C 0.1877(6) 0.2030(3) 0.6122(5) 0.0473(14) Uani 1 1 d . . . . .
H00Y H 0.1721 0.1627 0.6484 0.057 Uiso 1 1 calc R U . . .
C00Z C 0.3203(5) 0.4592(3) 0.0957(4) 0.0378(12) Uani 1 1 d . . . . .
H00Z H 0.3320 0.4270 0.0450 0.045 Uiso 1 1 calc R U . . .
C010 C 0.2335(5) 0.3199(2) 0.5054(4) 0.0323(11) Uani 1 1 d . . . . .
C011 C 0.2091(5) 0.5582(3) 0.1292(4) 0.0387(12) Uani 1 1 d . . . . .
H011 H 0.1454 0.5940 0.1009 0.046 Uiso 1 1 calc R U . . .
C012 C 0.3678(6) 0.3844(3) 0.8141(5) 0.0408(12) Uani 1 1 d . . . . .
H012 H 0.4483 0.3878 0.8111 0.049 Uiso 1 1 calc R U . . .
C013 C 0.8427(5) 0.4277(3) 0.5636(4) 0.0383(12) Uani 1 1 d . . . . .
H013 H 0.8989 0.3995 0.6243 0.046 Uiso 1 1 calc R U . . .
C014 C 0.7149(5) 0.4321(2) 0.5427(4) 0.0328(10) Uani 1 1 d . . . . .
H014 H 0.6832 0.4068 0.5882 0.039 Uiso 1 1 calc R U . . .
C015 C 0.3953(5) 0.4539(3) 0.2091(4) 0.0351(11) Uani 1 1 d . . . . .
H015 H 0.4598 0.4185 0.2367 0.042 Uiso 1 1 calc R U . . .
C016 C 0.3335(6) 0.2741(3) 0.5688(5) 0.0387(13) Uani 1 1 d . . . . .
H016 H 0.4171 0.2828 0.5750 0.046 Uiso 1 1 calc R U . . .
C017 C 0.5295(5) 0.6961(3) 0.7674(4) 0.0362(11) Uani 1 1 d . . . . .
H017 H 0.5982 0.6724 0.8256 0.043 Uiso 1 1 calc R U . . .
C1 C 0.6700(6) 0.3263(3) 0.7858(5) 0.0443(13) Uani 1 1 d . . . . .
C019 C 0.1792(6) 0.7046(3) 0.7794(6) 0.0454(14) Uani 1 1 d . . . . .
H019 H 0.1208 0.7412 0.7401 0.054 Uiso 1 1 calc R U . . .
C01A C 0.8935(5) 0.5344(3) 0.8335(4) 0.0415(13) Uani 1 1 d . . . . .
H01A H 0.9452 0.5042 0.8936 0.050 Uiso 1 1 calc R U . . .
C01B C 0.6813(5) 0.5114(3) 0.3875(4) 0.0376(10) Uani 1 1 d . . . . .
H01B H 0.6260 0.5400 0.3267 0.045 Uiso 1 1 calc R U . . .
C01C C 0.0639(5) 0.4090(3) 0.2121(4) 0.0422(12) Uani 1 1 d . . . . .
H01C H 0.0412 0.4523 0.2363 0.051 Uiso 1 1 calc R U . . .
C01D C 0.2003(6) 0.3070(3) 0.2483(5) 0.0452(13) Uani 1 1 d . . . . .
H01D H 0.2711 0.2799 0.2976 0.054 Uiso 1 1 calc R U . . .
C01E C 0.2824(6) 0.5930(3) 0.7780(5) 0.0328(13) Uani 1 1 d . . . . .
C01F C 0.3104(6) 0.2162(3) 0.6221(5) 0.0504(15) Uani 1 1 d . . . . .
H01F H 0.3783 0.1853 0.6656 0.060 Uiso 1 1 calc R U . . .
C01G C 0.4677(5) 0.6641(2) 0.6621(4) 0.0309(10) Uani 1 1 d . . . . .
C01H C 0.2230(7) 0.3199(3) 0.8677(5) 0.0438(15) Uani 1 1 d . . . . .
H01H H 0.2032 0.2790 0.9000 0.053 Uiso 1 1 calc R U . . .
C01I C 0.3382(6) 0.3241(3) 0.8609(5) 0.0451(13) Uani 1 1 d . . . . .
H01I H 0.3976 0.2861 0.8880 0.054 Uiso 1 1 calc R U . . .
C01J C 0.4904(5) 0.7629(3) 0.7870(5) 0.0416(12) Uani 1 1 d . . . . .
H01J H 0.5321 0.7849 0.8585 0.050 Uiso 1 1 calc R U . . .
C01K C 0.1295(7) 0.2838(3) 0.1401(5) 0.0558(16) Uani 1 1 d . . . . .
H01K H 0.1522 0.2409 0.1146 0.067 Uiso 1 1 calc R U . . .
C01L C 0.8889(5) 0.4639(3) 0.4968(5) 0.0394(12) Uani 1 1 d . . . . .
H01L H 0.9761 0.4594 0.5108 0.047 Uiso 1 1 calc R U . . .
C01M C 0.4379(5) 0.5539(2) 0.5046(4) 0.0295(10) Uani 1 1 d . . . . .
C01N C 0.0261(7) 0.3224(3) 0.0690(5) 0.0569(17) Uani 1 1 d . . . . .
H01N H -0.0235 0.3060 -0.0053 0.068 Uiso 1 1 calc R U . . .
C01O C 0.0896(6) 0.2476(3) 0.5509(5) 0.0482(14) Uani 1 1 d . . . . .
H01O H 0.0061 0.2383 0.5444 0.058 Uiso 1 1 calc R U . . .
C01P C 0.1362(6) 0.3746(3) 0.8278(4) 0.0434(13) Uani 1 1 d . . . . .
H01P H 0.0573 0.3717 0.8337 0.052 Uiso 1 1 calc R U . . .
C01Q C -0.0055(6) 0.3854(3) 0.1063(5) 0.0540(15) Uani 1 1 d . . . . .
H01Q H -0.0766 0.4123 0.0570 0.065 Uiso 1 1 calc R U . . .
C01R C 0.1123(6) 0.3062(3) 0.4983(5) 0.0433(13) Uani 1 1 d . . . . .
H01R H 0.0441 0.3374 0.4568 0.052 Uiso 1 1 calc R U . . .
C01S C 0.6565(8) 0.4187(4) 1.0850(6) 0.068(2) Uani 1 1 d . . . . .
H01E H 0.5901 0.3820 1.0613 0.102 Uiso 1 1 calc R U . . .
H01G H 0.6328 0.4574 1.1226 0.102 Uiso 1 1 calc R U . . .
H01S H 0.7376 0.3979 1.1371 0.102 Uiso 1 1 calc R U . . .
C2 C 0.7108(8) 0.2591(4) 0.7439(7) 0.077(2) Uani 1 1 d . . . . .
H2A H 0.6646 0.2561 0.6620 0.116 Uiso 1 1 calc R U . . .
H2B H 0.6912 0.2172 0.7783 0.116 Uiso 1 1 calc R U . . .
H2C H 0.8026 0.2609 0.7647 0.116 Uiso 1 1 calc R U . . .
C01U C 0.8154(7) 0.5855(3) 1.1124(5) 0.0551(16) Uani 1 1 d . . . . .
H01T H 0.8761 0.5796 1.1921 0.066 Uiso 1 1 calc R U . . .
H01U H 0.8021 0.5383 1.0755 0.066 Uiso 1 1 calc R U . . .
H01M H 0.4173 0.5927 0.4594 0.044(16) Uiso 1 1 d R . . . .

loop_
_atom_site_aniso_label
_atom_site_aniso_U_11
_atom_site_aniso_U_22
_atom_site_aniso_U_33
_atom_site_aniso_U_23
_atom_site_aniso_U_13
_atom_site_aniso_U_12
Ag01 0.03199(19) 0.02879(15) 0.03832(17) -0.00001(19) 0.01739(14) 0.00126(19)
P002 0.0275(7) 0.0248(5) 0.0327(6) -0.0002(5) 0.0161(5) -0.0018(5)
P003 0.0303(6) 0.0274(5) 0.0365(5) 0.0009(7) 0.0187(5) -0.0005(7)
P004 0.0273(7) 0.0256(5) 0.0311(6) 0.0000(5) 0.0144(5) -0.0008(5)
P05 0.0281(7) 0.0270(6) 0.0351(6) -0.0004(5) 0.0151(6) -0.0011(5)
Cl06 0.0386(8) 0.0388(6) 0.0465(7) 0.0030(5) 0.0201(6) 0.0087(6)
Cl07 0.0552(12) 0.0621(11) 0.1011(14) -0.0232(10) 0.0168(10) 0.0042(9)
Cl08 0.1241(18) 0.0599(10) 0.0815(12) 0.0206(9) 0.0647(13) 0.0316(11)
O2 0.037(2) 0.0377(18) 0.045(2) 0.0061(16) 0.0171(17) 0.0028(16)
O00A 0.062(3) 0.048(2) 0.055(2) 0.0045(19) 0.028(2) 0.003(2)
C00B 0.032(2) 0.0281(19) 0.038(2) -0.004(3) 0.0200(18) -0.003(3)
O1 0.084(3) 0.063(3) 0.043(2) 0.004(2) 0.019(2) 0.017(2)
C00D 0.028(3) 0.029(2) 0.033(2) -0.0030(19) 0.015(2) -0.003(2)
C00E 0.030(2) 0.025(3) 0.030(2) 0.0000(17) 0.0140(19) -0.0021(18)
C00F 0.038(3) 0.030(2) 0.042(3) -0.003(2) 0.023(2) 0.000(2)
C00G 0.038(3) 0.031(3) 0.055(3) 0.005(2) 0.025(3) 0.007(2)
C00H 0.052(4) 0.038(3) 0.068(4) -0.018(3) 0.042(4) -0.012(3)
C00I 0.035(3) 0.033(3) 0.029(3) -0.003(2) 0.016(2) -0.006(2)
C00J 0.028(3) 0.025(2) 0.036(2) -0.0072(19) 0.017(2) -0.0041(19)
C00K 0.051(4) 0.045(3) 0.055(3) -0.015(3) 0.031(3) -0.015(3)
C00L 0.036(3) 0.036(3) 0.040(3) 0.007(2) 0.018(2) 0.000(2)
C00M 0.031(3) 0.036(2) 0.036(3) -0.001(2) 0.015(2) -0.005(2)
C00N 0.026(3) 0.042(3) 0.042(3) -0.001(2) 0.016(2) 0.001(2)
C00O 0.035(3) 0.042(3) 0.049(3) 0.007(2) 0.025(3) -0.003(2)
C00P 0.045(3) 0.033(3) 0.049(3) -0.003(2) 0.027(3) -0.004(2)
C00Q 0.043(3) 0.027(2) 0.063(3) -0.008(2) 0.032(3) -0.006(2)
C00R 0.030(3) 0.026(2) 0.036(2) -0.0012(19) 0.016(2) -0.002(2)
C00S 0.032(3) 0.036(3) 0.055(3) -0.004(2) 0.026(3) -0.006(2)
C00T 0.035(3) 0.038(3) 0.038(3) -0.002(2) 0.018(2) -0.006(2)
C00U 0.039(3) 0.044(3) 0.055(3) -0.002(3) 0.027(2) -0.006(3)
C00V 0.030(3) 0.039(3) 0.038(2) 0.007(2) 0.016(2) 0.001(2)
C00W 0.036(3) 0.049(3) 0.031(2) 0.001(3) 0.0156(19) -0.004(3)
C00X 0.034(3) 0.032(2) 0.041(3) -0.002(2) 0.018(2) -0.003(2)
C00Y 0.059(4) 0.039(3) 0.050(3) -0.001(2) 0.029(3) -0.017(3)
C00Z 0.041(3) 0.038(3) 0.037(3) -0.005(2) 0.019(2) 0.002(2)
C010 0.036(3) 0.029(2) 0.035(3) -0.005(2) 0.018(2) -0.006(2)
C011 0.040(3) 0.037(3) 0.039(3) 0.005(2) 0.017(2) 0.007(2)
C012 0.043(3) 0.034(3) 0.055(3) 0.006(2) 0.031(3) 0.003(2)
C013 0.027(3) 0.037(3) 0.048(3) -0.002(2) 0.013(2) 0.001(2)
C014 0.030(3) 0.031(2) 0.040(3) -0.002(2) 0.017(2) 0.001(2)
C015 0.040(3) 0.034(2) 0.034(3) -0.001(2) 0.018(2) 0.007(2)
C016 0.036(3) 0.034(3) 0.047(3) 0.006(2) 0.018(3) -0.001(2)
C017 0.035(3) 0.034(2) 0.041(3) -0.002(2) 0.018(2) -0.003(2)
C1 0.043(3) 0.036(3) 0.056(4) 0.000(3) 0.023(3) -0.003(3)
C019 0.040(3) 0.027(3) 0.082(4) -0.003(3) 0.039(3) -0.002(2)
C01A 0.033(3) 0.046(3) 0.044(3) 0.007(2) 0.016(2) -0.001(2)
C01B 0.040(3) 0.034(2) 0.046(2) 0.000(3) 0.024(2) 0.002(3)
C01C 0.036(3) 0.045(3) 0.045(3) 0.002(2) 0.016(3) -0.002(2)
C01D 0.048(4) 0.041(3) 0.043(3) -0.010(2) 0.015(3) -0.001(3)
C01E 0.034(3) 0.027(3) 0.047(3) 0.000(2) 0.027(3) -0.002(2)
C01F 0.055(4) 0.038(3) 0.053(4) 0.007(3) 0.018(3) -0.004(3)
C01G 0.032(3) 0.027(2) 0.041(3) -0.001(2) 0.022(2) -0.001(2)
C01H 0.059(4) 0.034(3) 0.045(3) 0.001(2) 0.028(3) -0.009(3)
C01I 0.054(4) 0.034(3) 0.057(3) 0.006(2) 0.032(3) 0.003(3)
C01J 0.044(3) 0.035(3) 0.052(3) -0.015(2) 0.026(3) -0.008(2)
C01K 0.065(4) 0.052(3) 0.046(3) -0.013(3) 0.019(3) -0.005(3)
C01L 0.030(3) 0.042(3) 0.050(3) -0.009(2) 0.021(3) -0.004(2)
C01M 0.031(3) 0.027(2) 0.032(2) 0.0002(19) 0.014(2) 0.001(2)
C01N 0.062(4) 0.063(4) 0.042(3) -0.007(3) 0.019(3) -0.024(3)
C01O 0.046(4) 0.044(3) 0.066(4) -0.002(3) 0.035(3) -0.012(3)
C01P 0.044(3) 0.048(3) 0.045(3) -0.001(2) 0.025(3) -0.017(3)
C01Q 0.039(4) 0.065(4) 0.049(3) 0.005(3) 0.009(3) -0.003(3)
C01R 0.043(3) 0.038(3) 0.057(3) 0.003(2) 0.029(3) -0.002(2)
C01S 0.085(6) 0.066(4) 0.068(4) 0.005(4) 0.048(4) 0.000(4)
C2 0.090(6) 0.061(4) 0.077(5) -0.006(4) 0.032(4) 0.023(4)
C01U 0.062(4) 0.052(3) 0.047(3) 0.002(3) 0.019(3) 0.007(3)

loop_
_atom_type_symbol
_atom_type_description
_atom_type_scat_dispersion_real
_atom_type_scat_dispersion_imag
_atom_type_scat_source
C C 0.0033 0.0016 'International Tables Vol C Tables 4.2.6.8 and 6.1.1.4'
H H 0.0000 0.0000 'International Tables Vol C Tables 4.2.6.8 and 6.1.1.4'
Ag Ag -0.8971 1.1015 'International Tables Vol C Tables 4.2.6.8 and 6.1.1.4'
Cl Cl 0.1484 0.1585 'International Tables Vol C Tables 4.2.6.8 and 6.1.1.4'
N N 0.0061 0.0033 'International Tables Vol C Tables 4.2.6.8 and 6.1.1.4'
O O 0.0106 0.0060 'International Tables Vol C Tables 4.2.6.8 and 6.1.1.4'
P P 0.1023 0.0942 'International Tables Vol C Tables 4.2.6.8 and 6.1.1.4'

loop_
_geom_angle_atom_site_label_1
_geom_angle_atom_site_label_2
_geom_angle_atom_site_label_3
_geom_angle
_geom_angle_site_symmetry_1
_geom_angle_site_symmetry_3
_geom_angle_publ_flag
P05 Ag01 Cl06 125.97(4) . . ?
P05 Ag01 P003 108.93(5) . . ?
Cl06 Ag01 P003 124.56(5) . . ?
P05 Ag01 C01M 86.50(10) . . ?
Cl06 Ag01 C01M 101.12(10) . . ?
P003 Ag01 C01M 88.25(10) . . ?
C01M P002 C00D 115.7(2) . . ?
C01M P002 C00B 114.2(2) . . ?
C00D P002 C00B 105.3(2) . . ?
C01M P002 C01G 106.6(2) . . ?
C00D P002 C01G 106.9(2) . . ?
C00B P002 C01G 107.7(2) . . ?
C00I P003 C01E 104.04(17) . . ?
C00I P003 C00B 103.7(3) . . ?
C01E P003 C00B 103.8(3) . . ?
C00I P003 Ag01 118.03(18) . . ?
C01E P003 Ag01 122.49(19) . . ?
C00B P003 Ag01 102.30(13) . . ?
C01M P004 C00E 107.8(2) . . ?
C01M P004 C00J 116.9(2) . . ?
C00E P004 C00J 107.4(2) . . ?
C01M P004 C00R 112.3(2) . . ?
C00E P004 C00R 106.5(2) . . ?
C00J P004 C00R 105.4(2) . . ?
C00M P05 C010 101.6(2) . . ?
C00M P05 C00R 106.2(2) . . ?
C010 P05 C00R 103.6(2) . . ?
C00M P05 Ag01 121.25(17) . . ?
C010 P05 Ag01 117.99(15) . . ?
C00R P05 Ag01 104.43(14) . . ?
C01S O00A H00E 109.5 . . ?
P002 C00B P003 112.0(3) . . ?
P002 C00B H00A 109.2 . . ?
P003 C00B H00A 109.2 . . ?
P002 C00B H00B 109.2 . . ?
P003 C00B H00B 109.2 . . ?
H00A C00B H00B 107.9 . . ?
C00V C00D C00L 119.6(4) . . ?
C00V C00D P002 123.5(4) . . ?
C00L C00D P002 116.9(4) . . ?
C00F C00E C015 119.4(4) . . ?
C00F C00E P004 123.3(3) . . ?
C015 C00E P004 117.1(3) . . ?
C011 C00F C00E 120.2(4) . . ?
C011 C00F H00F 119.9 . . ?
C00E C00F H00F 119.9 . . ?
C00Q C00G C00X 120.5(5) . . ?
C00Q C00G H00G 119.8 . . ?
C00X C00G H00G 119.8 . . ?
C00K C00H C019 120.1(5) . . ?
C00K C00H H00H 120.0 . . ?
C019 C00H H00H 120.0 . . ?
C00T C00I C012 118.4(5) . . ?
C00T C00I P003 117.5(4) . . ?
C012 C00I P003 124.0(4) . . ?
C01B C00J C014 119.8(4) . . ?
C01B C00J P004 120.8(4) . . ?
C014 C00J P004 119.4(3) . . ?
C00H C00K C00P 120.1(6) . . ?
C00H C00K H00K 119.9 . . ?
C00P C00K H00K 119.9 . . ?
C00O C00L C00D 120.0(5) . . ?
C00O C00L H00L 120.0 . . ?
C00D C00L H00L 120.0 . . ?
C01C C00M C01D 119.1(5) . . ?
C01C C00M P05 119.6(4) . . ?
C01D C00M P05 121.0(4) . . ?
C00O C00N C01A 119.7(5) . . ?
C00O C00N H00N 120.1 . . ?
C01A C00N H00N 120.1 . . ?
C00N C00O C00L 120.3(5) . . ?
C00N C00O H00O 119.8 . . ?
C00L C00O H00O 119.8 . . ?
C01E C00P C00K 120.0(5) . . ?
C01E C00P H00P 120.0 . . ?
C00K C00P H00P 120.0 . . ?
C00G C00Q C01J 121.0(5) . . ?
C00G C00Q H00Q 119.5 . . ?
C01J C00Q H00Q 119.5 . . ?
P004 C00R P05 111.5(2) . . ?
P004 C00R H00C 109.3 . . ?
P05 C00R H00C 109.3 . . ?
P004 C00R H00D 109.3 . . ?
P05 C00R H00D 109.3 . . ?
H00C C00R H00D 108.0 . . ?
C01E C00S C019 119.5(5) . . ?
C01E C00S H00S 120.3 . . ?
C019 C00S H00S 120.3 . . ?
C01P C00T C00I 120.8(5) . . ?
C01P C00T H00T 119.6 . . ?
C00I C00T H00T 119.6 . . ?
C01L C00U C01B 119.8(5) . . ?
C01L C00U H00U 120.1 . . ?
C01B C00U H00U 120.1 . . ?
C00D C00V C01A 120.0(4) . . ?
C00D C00V H00V 120.0 . . ?
C01A C00V H00V 120.0 . . ?
C00Z C00W C011 120.4(4) . . ?
C00Z C00W H00W 119.8 . . ?
C011 C00W H00W 119.8 . . ?
C01G C00X C00G 118.9(5) . . ?
C01G C00X H00X 120.5 . . ?
C00G C00X H00X 120.5 . . ?
C01O C00Y C01F 120.5(5) . . ?
C01O C00Y H00Y 119.8 . . ?
C01F C00Y H00Y 119.8 . . ?
C015 C00Z C00W 120.0(5) . . ?
C015 C00Z H00Z 120.0 . . ?
C00W C00Z H00Z 120.0 . . ?
C01R C010 C016 118.9(5) . . ?
C01R C010 P05 116.5(4) . . ?
C016 C010 P05 124.6(4) . . ?
C00F C011 C00W 119.9(5) . . ?
C00F C011 H011 120.0 . . ?
C00W C011 H011 120.0 . . ?
C01I C012 C00I 120.2(5) . . ?
C01I C012 H012 119.9 . . ?
C00I C012 H012 119.9 . . ?
C01L C013 C014 120.6(5) . . ?
C01L C013 H013 119.7 . . ?
C014 C013 H013 119.7 . . ?
C013 C014 C00J 119.1(4) . . ?
C013 C014 H014 120.4 . . ?
C00J C014 H014 120.4 . . ?
C00Z C015 C00E 120.0(5) . . ?
C00Z C015 H015 120.0 . . ?
C00E C015 H015 120.0 . . ?
C01F C016 C010 119.8(5) . . ?
C01F C016 H016 120.1 . . ?
C010 C016 H016 120.1 . . ?
C01J C017 C01G 120.0(5) . . ?
C01J C017 H017 120.0 . . ?
C01G C017 H017 120.0 . . ?
O2 C1 O1 124.8(5) . . ?
O2 C1 C2 119.0(5) . . ?
O1 C1 C2 116.1(6) . . ?
C00H C019 C00S 120.5(6) . . ?
C00H C019 H019 119.7 . . ?
C00S C019 H019 119.7 . . ?
C00V C01A C00N 120.2(5) . . ?
C00V C01A H01A 119.9 . . ?
C00N C01A H01A 119.9 . . ?
C00U C01B C00J 120.2(5) . . ?
C00U C01B H01B 119.9 . . ?
C00J C01B H01B 119.9 . . ?
C01Q C01C C00M 120.5(5) . . ?
C01Q C01C H01C 119.8 . . ?
C00M C01C H01C 119.8 . . ?
C01K C01D C00M 120.0(6) . . ?
C01K C01D H01D 120.0 . . ?
C00M C01D H01D 120.0 . . ?
C00P C01E C00S 119.8(5) . . ?
C00P C01E P003 121.5(4) . . ?
C00S C01E P003 118.7(4) . . ?
C016 C01F C00Y 120.1(6) . . ?
C016 C01F H01F 120.0 . . ?
C00Y C01F H01F 120.0 . . ?
C00X C01G C017 120.3(4) . . ?
C00X C01G P002 121.9(4) . . ?
C017 C01G P002 117.6(4) . . ?
C01I C01H C01P 120.3(5) . . ?
C01I C01H H01H 119.9 . . ?
C01P C01H H01H 119.9 . . ?
C01H C01I C012 119.9(5) . . ?
C01H C01I H01I 120.0 . . ?
C012 C01I H01I 120.0 . . ?
C00Q C01J C017 119.2(5) . . ?
C00Q C01J H01J 120.4 . . ?
C017 C01J H01J 120.4 . . ?
C01N C01K C01D 120.2(6) . . ?
C01N C01K H01K 119.9 . . ?
C01D C01K H01K 119.9 . . ?
C00U C01L C013 120.4(5) . . ?
C00U C01L H01L 119.8 . . ?
C013 C01L H01L 119.8 . . ?
P004 C01M P002 128.4(3) . . ?
P004 C01M Ag01 101.6(2) . . ?
P002 C01M Ag01 100.03(19) . . ?
P004 C01M H01M 107.2 . . ?
P002 C01M H01M 113.5 . . ?
Ag01 C01M H01M 101.5 . . ?
C01K C01N C01Q 119.6(6) . . ?
C01K C01N H01N 120.2 . . ?
C01Q C01N H01N 120.2 . . ?
C00Y C01O C01R 119.8(5) . . ?
C00Y C01O H01O 120.1 . . ?
C01R C01O H01O 120.1 . . ?
C01H C01P C00T 120.3(5) . . ?
C01H C01P H01P 119.9 . . ?
C00T C01P H01P 119.9 . . ?
C01C C01Q C01N 120.7(6) . . ?
C01C C01Q H01Q 119.6 . . ?
C01N C01Q H01Q 119.6 . . ?
C01O C01R C010 120.9(5) . . ?
C01O C01R H01R 119.6 . . ?
C010 C01R H01R 119.6 . . ?
O00A C01S H01E 109.5 . . ?
O00A C01S H01G 109.5 . . ?
H01E C01S H01G 109.5 . . ?
O00A C01S H01S 109.5 . . ?
H01E C01S H01S 109.5 . . ?
H01G C01S H01S 109.5 . . ?
C1 C2 H2A 109.5 . . ?
C1 C2 H2B 109.5 . . ?
H2A C2 H2B 109.5 . . ?
C1 C2 H2C 109.5 . . ?
H2A C2 H2C 109.5 . . ?
H2B C2 H2C 109.5 . . ?
Cl08 C01U Cl07 110.5(3) . . ?
Cl08 C01U H01T 109.5 . . ?
Cl07 C01U H01T 109.5 . . ?
Cl08 C01U H01U 109.5 . . ?
Cl07 C01U H01U 109.5 . . ?
H01T C01U H01U 108.1 . . ?

loop_
_geom_bond_atom_site_label_1
_geom_bond_atom_site_label_2
_geom_bond_distance
_geom_bond_site_symmetry_2
_geom_bond_publ_flag
Ag01 P05 2.4483(13) . ?
Ag01 Cl06 2.4484(14) . ?
Ag01 P003 2.4506(13) . ?
Ag01 C01M 2.684(5) . ?
P002 C01M 1.726(5) . ?
P002 C00D 1.801(5) . ?
P002 C00B 1.806(5) . ?
P002 C01G 1.817(5) . ?
P003 C00I 1.819(5) . ?
P003 C01E 1.829(5) . ?
P003 C00B 1.844(4) . ?
P004 C01M 1.724(4) . ?
P004 C00E 1.802(4) . ?
P004 C00J 1.806(5) . ?
P004 C00R 1.807(4) . ?
P05 C00M 1.821(5) . ?
P05 C010 1.822(5) . ?
P05 C00R 1.842(5) . ?
Cl07 C01U 1.775(7) . ?
Cl08 C01U 1.755(6) . ?
O2 C1 1.232(6) . ?
O00A C01S 1.431(7) . ?
O00A H00E 0.8400 . ?
C00B H00A 0.9900 . ?
C00B H00B 0.9900 . ?
O1 C1 1.264(7) . ?
C00D C00V 1.381(6) . ?
C00D C00L 1.402(6) . ?
C00E C00F 1.386(6) . ?
C00E C015 1.409(6) . ?
C00F C011 1.374(7) . ?
C00F H00F 0.9500 . ?
C00G C00Q 1.367(8) . ?
C00G C00X 1.404(7) . ?
C00G H00G 0.9500 . ?
C00H C00K 1.377(9) . ?
C00H C019 1.380(9) . ?
C00H H00H 0.9500 . ?
C00I C00T 1.388(7) . ?
C00I C012 1.404(8) . ?
C00J C01B 1.396(7) . ?
C00J C014 1.401(7) . ?
C00K C00P 1.405(7) . ?
C00K H00K 0.9500 . ?
C00L C00O 1.381(7) . ?
C00L H00L 0.9500 . ?
C00M C01C 1.387(7) . ?
C00M C01D 1.396(7) . ?
C00N C00O 1.376(7) . ?
C00N C01A 1.396(7) . ?
C00N H00N 0.9500 . ?
C00O H00O 0.9500 . ?
C00P C01E 1.388(8) . ?
C00P H00P 0.9500 . ?
C00Q C01J 1.391(8) . ?
C00Q H00Q 0.9500 . ?
C00R H00C 0.9900 . ?
C00R H00D 0.9900 . ?
C00S C01E 1.393(8) . ?
C00S C019 1.405(7) . ?
C00S H00S 0.9500 . ?
C00T C01P 1.385(7) . ?
C00T H00T 0.9500 . ?
C00U C01L 1.381(8) . ?
C00U C01B 1.384(7) . ?
C00U H00U 0.9500 . ?
C00V C01A 1.384(7) . ?
C00V H00V 0.9500 . ?
C00W C00Z 1.378(8) . ?
C00W C011 1.392(7) . ?
C00W H00W 0.9500 . ?
C00X C01G 1.391(7) . ?
C00X H00X 0.9500 . ?
C00Y C01O 1.367(8) . ?
C00Y C01F 1.392(9) . ?
C00Y H00Y 0.9500 . ?
C00Z C015 1.375(7) . ?
C00Z H00Z 0.9500 . ?
C010 C01R 1.390(7) . ?
C010 C016 1.401(7) . ?
C011 H011 0.9500 . ?
C012 C01I 1.397(7) . ?
C012 H012 0.9500 . ?
C013 C01L 1.382(7) . ?
C013 C014 1.388(7) . ?
C013 H013 0.9500 . ?
C014 H014 0.9500 . ?
C015 H015 0.9500 . ?
C016 C01F 1.379(7) . ?
C016 H016 0.9500 . ?
C017 C01J 1.394(7) . ?
C017 C01G 1.396(7) . ?
C017 H017 0.9500 . ?
C1 C2 1.528(9) . ?
C019 H019 0.9500 . ?
C01A H01A 0.9500 . ?
C01B H01B 0.9500 . ?
C01C C01Q 1.351(8) . ?
C01C H01C 0.9500 . ?
C01D C01K 1.377(8) . ?
C01D H01D 0.9500 . ?
C01F H01F 0.9500 . ?
C01H C01I 1.375(8) . ?
C01H C01P 1.377(8) . ?
C01H H01H 0.9500 . ?
C01I H01I 0.9500 . ?
C01J H01J 0.9500 . ?
C01K C01N 1.373(9) . ?
C01K H01K 0.9500 . ?
C01L H01L 0.9500 . ?
C01M H01M 0.9065 . ?
C01N C01Q 1.389(9) . ?
C01N H01N 0.9500 . ?
C01O C01R 1.381(7) . ?
C01O H01O 0.9500 . ?
C01P H01P 0.9500 . ?
C01Q H01Q 0.9500 . ?
C01R H01R 0.9500 . ?
C01S H01E 0.9800 . ?
C01S H01G 0.9800 . ?
C01S H01S 0.9800 . ?
C2 H2A 0.9800 . ?
C2 H2B 0.9800 . ?
C2 H2C 0.9800 . ?
C01U H01T 0.9900 . ?
C01U H01U 0.9900 . ?

loop_
_geom_torsion_atom_site_label_1
_geom_torsion_atom_site_label_2
_geom_torsion_atom_site_label_3
_geom_torsion_atom_site_label_4
_geom_torsion
_geom_torsion_site_symmetry_1
_geom_torsion_site_symmetry_2
_geom_torsion_site_symmetry_3
_geom_torsion_site_symmetry_4
_geom_torsion_publ_flag
C01M P002 C00B P003 -57.9(4) . . . . ?
C00D P002 C00B P003 174.0(3) . . . . ?
C01G P002 C00B P003 60.2(3) . . . . ?
C00I P003 C00B P002 164.9(3) . . . . ?
C01E P003 C00B P002 -86.6(3) . . . . ?
Ag01 P003 C00B P002 41.6(3) . . . . ?
C01M P002 C00D C00V -122.5(4) . . . . ?
C00B P002 C00D C00V 4.6(5) . . . . ?
C01G P002 C00D C00V 118.9(4) . . . . ?
C01M P002 C00D C00L 56.7(4) . . . . ?
C00B P002 C00D C00L -176.1(4) . . . . ?
C01G P002 C00D C00L -61.8(4) . . . . ?
C01M P004 C00E C00F -9.4(5) . . . . ?
C00J P004 C00E C00F -136.2(4) . . . . ?
C00R P004 C00E C00F 111.3(4) . . . . ?
C01M P004 C00E C015 175.4(4) . . . . ?
C00J P004 C00E C015 48.6(4) . . . . ?
C00R P004 C00E C015 -64.0(4) . . . . ?
C015 C00E C00F C011 -0.4(7) . . . . ?
P004 C00E C00F C011 -175.6(4) . . . . ?
C01E P003 C00I C00T 58.8(4) . . . . ?
C00B P003 C00I C00T 167.1(4) . . . . ?
Ag01 P003 C00I C00T -80.7(4) . . . . ?
C01E P003 C00I C012 -124.9(5) . . . . ?
C00B P003 C00I C012 -16.7(5) . . . . ?
Ag01 P003 C00I C012 95.6(5) . . . . ?
C01M P004 C00J C01B -88.1(4) . . . . ?
C00E P004 C00J C01B 33.1(4) . . . . ?
C00R P004 C00J C01B 146.3(4) . . . . ?
C01M P004 C00J C014 87.5(4) . . . . ?
C00E P004 C00J C014 -151.3(4) . . . . ?
C00R P004 C00J C014 -38.0(4) . . . . ?
C019 C00H C00K C00P 0.8(8) . . . . ?
C00V C00D C00L C00O -2.2(7) . . . . ?
P002 C00D C00L C00O 178.5(4) . . . . ?
C010 P05 C00M C01C 120.9(4) . . . . ?
C00R P05 C00M C01C -131.0(4) . . . . ?
Ag01 P05 C00M C01C -12.3(5) . . . . ?
C010 P05 C00M C01D -53.0(5) . . . . ?
C00R P05 C00M C01D 55.0(5) . . . . ?
Ag01 P05 C00M C01D 173.7(4) . . . . ?
C01A C00N C00O C00L 2.9(8) . . . . ?
C00D C00L C00O C00N 0.2(8) . . . . ?
C00H C00K C00P C01E 0.1(8) . . . . ?
C00X C00G C00Q C01J 1.0(8) . . . . ?
C01M P004 C00R P05 57.7(3) . . . . ?
C00E P004 C00R P05 -60.0(3) . . . . ?
C00J P004 C00R P05 -173.9(2) . . . . ?
C00M P05 C00R P004 89.4(3) . . . . ?
C010 P05 C00R P004 -164.0(2) . . . . ?
Ag01 P05 C00R P004 -39.8(3) . . . . ?
C012 C00I C00T C01P 0.0(7) . . . . ?
P003 C00I C00T C01P 176.5(4) . . . . ?
C00L C00D C00V C01A 1.0(7) . . . . ?
P002 C00D C00V C01A -179.7(4) . . . . ?
C00Q C00G C00X C01G -1.1(8) . . . . ?
C011 C00W C00Z C015 -0.8(8) . . . . ?
C00M P05 C010 C01R -71.4(4) . . . . ?
C00R P05 C010 C01R 178.5(4) . . . . ?
Ag01 P05 C010 C01R 63.7(4) . . . . ?
C00M P05 C010 C016 109.4(4) . . . . ?
C00R P05 C010 C016 -0.7(5) . . . . ?
Ag01 P05 C010 C016 -115.5(4) . . . . ?
C00E C00F C011 C00W 0.7(7) . . . . ?
C00Z C00W C011 C00F -0.1(8) . . . . ?
C00T C00I C012 C01I 1.3(8) . . . . ?
P003 C00I C012 C01I -174.9(4) . . . . ?
C01L C013 C014 C00J -0.7(7) . . . . ?
C01B C00J C014 C013 0.1(7) . . . . ?
P004 C00J C014 C013 -175.6(4) . . . . ?
C00W C00Z C015 C00E 1.1(8) . . . . ?
C00F C00E C015 C00Z -0.5(7) . . . . ?
P004 C00E C015 C00Z 175.0(4) . . . . ?
C01R C010 C016 C01F 0.4(8) . . . . ?
P05 C010 C016 C01F 179.6(4) . . . . ?
C00K C00H C019 C00S -0.8(8) . . . . ?
C01E C00S C019 C00H 0.1(8) . . . . ?
C00D C00V C01A C00N 2.0(7) . . . . ?
C00O C00N C01A C00V -4.0(7) . . . . ?
C01L C00U C01B C00J 1.4(8) . . . . ?
C014 C00J C01B C00U -0.4(7) . . . . ?
P004 C00J C01B C00U 175.2(4) . . . . ?
C01D C00M C01C C01Q 0.2(8) . . . . ?
P05 C00M C01C C01Q -173.9(4) . . . . ?
C01C C00M C01D C01K 0.3(8) . . . . ?
P05 C00M C01D C01K 174.3(5) . . . . ?
C00K C00P C01E C00S -0.9(8) . . . . ?
C00K C00P C01E P003 -179.4(4) . . . . ?
C019 C00S C01E C00P 0.8(7) . . . . ?
C019 C00S C01E P003 179.4(4) . . . . ?
C00I P003 C01E C00P 50.9(4) . . . . ?
C00B P003 C01E C00P -57.3(5) . . . . ?
Ag01 P003 C01E C00P -171.9(4) . . . . ?
C00I P003 C01E C00S -127.6(5) . . . . ?
C00B P003 C01E C00S 124.1(4) . . . . ?
Ag01 P003 C01E C00S 9.5(5) . . . . ?
C010 C016 C01F C00Y 0.5(9) . . . . ?
C01O C00Y C01F C016 -0.7(9) . . . . ?
C00G C00X C01G C017 0.6(7) . . . . ?
C00G C00X C01G P002 175.6(4) . . . . ?
C01J C017 C01G C00X 0.0(7) . . . . ?
C01J C017 C01G P002 -175.3(4) . . . . ?
C01M P002 C01G C00X 12.2(5) . . . . ?
C00D P002 C01G C00X 136.5(4) . . . . ?
C00B P002 C01G C00X -110.7(4) . . . . ?
C01M P002 C01G C017 -172.6(4) . . . . ?
C00D P002 C01G C017 -48.3(4) . . . . ?
C00B P002 C01G C017 64.4(4) . . . . ?
C01P C01H C01I C012 0.5(9) . . . . ?
C00I C012 C01I C01H -1.6(9) . . . . ?
C00G C00Q C01J C017 -0.5(8) . . . . ?
C01G C017 C01J C00Q 0.0(8) . . . . ?
C00M C01D C01K C01N -0.9(9) . . . . ?
C01B C00U C01L C013 -2.0(8) . . . . ?
C014 C013 C01L C00U 1.7(8) . . . . ?
C00E P004 C01M P002 -170.0(3) . . . . ?
C00J P004 C01M P002 -48.9(4) . . . . ?
C00R P004 C01M P002 73.1(4) . . . . ?
C00E P004 C01M Ag01 77.1(2) . . . . ?
C00J P004 C01M Ag01 -161.82(18) . . . . ?
C00R P004 C01M Ag01 -39.8(3) . . . . ?
C00D P002 C01M P004 45.8(4) . . . . ?
C00B P002 C01M P004 -76.8(4) . . . . ?
C01G P002 C01M P004 164.5(3) . . . . ?
C00D P002 C01M Ag01 159.36(18) . . . . ?
C00B P002 C01M Ag01 36.8(3) . . . . ?
C01G P002 C01M Ag01 -82.0(2) . . . . ?
C01D C01K C01N C01Q 0.9(9) . . . . ?
C01F C00Y C01O C01R 0.0(9) . . . . ?
C01I C01H C01P C00T 0.9(8) . . . . ?
C00I C00T C01P C01H -1.1(8) . . . . ?
C00M C01C C01Q C01N -0.1(9) . . . . ?
C01K C01N C01Q C01C -0.4(9) . . . . ?
C00Y C01O C01R C010 1.0(8) . . . . ?
C016 C010 C01R C01O -1.2(8) . . . . ?
P05 C010 C01R C01O 179.5(4) . . . . ?
